data_1513088
loop_
_publ_author_name
'Tao, Tao'
'Geng, Jiao'
'Hong, Liu'
'Huang, Wei'
'Tanaka, Hirofumi'
'Tanaka, Daisuke'
'Ogawa, Takuji'

_publ_section_title
;
 Temperature-Dependent Current--Voltage and Photoresponsive Properties for
 Semiconducting Nanodevices Fabricated from an Oligothiazole Dithiol and
 Gold Nanoparticles
;
_journal_issue 48
_journal_name_full 'The Journal of Physical Chemistry C'
_journal_page_first 25325
_journal_paper_doi 10.1021/jp409124u
_journal_volume 117
_journal_year 2013
_chemical_formula_moiety 'C10 H4 N4 S4'
_chemical_formula_sum 'C10 H4 N4 S4'
_chemical_formula_weight 308.41
_chemical_name_systematic
; 
 ? 
;
_space_group_IT_number 14
_symmetry_cell_setting monoclinic
_symmetry_space_group_name_Hall '-P 2ybc'
_symmetry_space_group_name_H-M 'P 1 21/c 1'
_atom_sites_solution_hydrogens geom
_atom_sites_solution_primary direct
_atom_sites_solution_secondary difmap
_audit_creation_method SHELXL-97
_cell_angle_alpha 90.00
_cell_angle_beta 101.604(2)
_cell_angle_gamma 90.00
_cell_formula_units_Z 2
_cell_length_a 5.8139(14)
_cell_length_b 5.8101(14)
_cell_length_c 17.366(4)
_cell_measurement_reflns_used 989
_cell_measurement_temperature 291(2)
_cell_measurement_theta_max 27.5
_cell_measurement_theta_min 3.57
_cell_volume 574.6(2)
_computing_cell_refinement SMART
_computing_data_collection 'SMART (BRUKER 2000)'
_computing_data_reduction 'SAINT (BRUKER 2000)'
_computing_molecular_graphics SHELXTL
_computing_publication_material SHELXTL
_computing_structure_refinement SHELXTL
_computing_structure_solution 'SHELXTL (BRUKER 2000)'
_diffrn_ambient_temperature 291(2)
_diffrn_measured_fraction_theta_full 0.977
_diffrn_measured_fraction_theta_max 0.977
_diffrn_measurement_device_type 'BRUKER Smart Apex CCD area detector'
_diffrn_measurement_method '\f and \w scans'
_diffrn_radiation_monochromator graphite
_diffrn_radiation_source 'fine-focus sealed tube'
_diffrn_radiation_type MoK\a
_diffrn_radiation_wavelength 0.71073
_diffrn_reflns_av_R_equivalents 0.0316
_diffrn_reflns_av_sigmaI/netI 0.0334
_diffrn_reflns_limit_h_max 6
_diffrn_reflns_limit_h_min -6
_diffrn_reflns_limit_k_max 4
_diffrn_reflns_limit_k_min -6
_diffrn_reflns_limit_l_max 20
_diffrn_reflns_limit_l_min -20
_diffrn_reflns_number 2922
_diffrn_reflns_theta_full 24.99
_diffrn_reflns_theta_max 24.99
_diffrn_reflns_theta_min 2.39
_exptl_absorpt_coefficient_mu 0.809
_exptl_absorpt_correction_T_max 0.9092
_exptl_absorpt_correction_T_min 0.8815
_exptl_absorpt_correction_type multi-scan
_exptl_absorpt_process_details 'SADABS, BRUKER(2000)'
_exptl_crystal_colour yellow
_exptl_crystal_density_diffrn 1.782
_exptl_crystal_density_method 'not measured'
_exptl_crystal_description block
_exptl_crystal_F_000 312
_exptl_crystal_size_max 0.16
_exptl_crystal_size_mid 0.14
_exptl_crystal_size_min 0.12
_refine_diff_density_max 0.355
_refine_diff_density_min -0.384
_refine_diff_density_rms 0.087
_refine_ls_extinction_method none
_refine_ls_goodness_of_fit_ref 1.086
_refine_ls_hydrogen_treatment constr
_refine_ls_matrix_type full
_refine_ls_number_parameters 82
_refine_ls_number_reflns 989
_refine_ls_number_restraints 0
_refine_ls_restrained_S_all 1.086
_refine_ls_R_factor_all 0.0294
_refine_ls_R_factor_gt 0.0287
_refine_ls_shift/su_max 0.000
_refine_ls_shift/su_mean 0.000
_refine_ls_structure_factor_coef Fsqd
_refine_ls_weighting_details 'calc w=1/[\s^2^(Fo^2^)+(0.0357P)^2^+0.3663P] where P=(Fo^2^+2Fc^2^)/3'
_refine_ls_weighting_scheme calc
_refine_ls_wR_factor_gt 0.0735
_refine_ls_wR_factor_ref 0.0740
_reflns_number_gt 947
_reflns_number_total 989
_reflns_threshold_expression >2sigma(I)
_cod_data_source_file jp409124u_si_002.cif
_cod_data_source_block 3
_cod_depositor_comments
;
The following automatic conversions were performed:

'_symmetry_cell_setting' value 'Monoclinic' changed to 'monoclinic'
according to /home/saulius/struct/CIF-dictionaries/cif_core.dic
dictionary named 'cif_core.dic' version 2.4.2 from 2011-04-26.

Automatic conversion script
Id: cif_fix_values 1891 2012-01-12 08:04:46Z andrius 
;
_cod_original_sg_symbol_H-M 'P 21/c'
_cod_database_code 1513088

loop_
_symmetry_equiv_pos_as_xyz
'x, y, z'
'-x, y+1/2, -z+1/2'
'-x, -y, -z'
'x, -y-1/2, z-1/2'

loop_
_atom_site_label
_atom_site_type_symbol
_atom_site_fract_x
_atom_site_fract_y
_atom_site_fract_z
_atom_site_U_iso_or_equiv
_atom_site_adp_type
_atom_site_occupancy
_atom_site_symmetry_multiplicity
_atom_site_calc_flag
_atom_site_refinement_flags
C1 C 0.3921(3) -0.0196(3) 0.00934(10) 0.0162(4) Uani 1 1 d .
C2 C 0.6179(3) 0.2968(3) 0.07445(10) 0.0162(4) Uani 1 1 d .
C3 C 0.7019(3) 0.4968(3) 0.12191(10) 0.0159(4) Uani 1 1 d .
C4 C 0.7081(3) 0.7815(3) 0.20547(11) 0.0204(4) Uani 1 1 d .
H4 H 0.6517 0.8746 0.2411 0.024 Uiso 1 1 calc R
C5 C 0.9191(3) 0.8188(3) 0.18558(11) 0.0217(4) Uani 1 1 d .
H5 H 1.0219 0.9370 0.2055 0.026 Uiso 1 1 calc R
N1 N 0.2620(3) -0.1982(3) -0.02704(9) 0.0182(4) Uani 1 1 d .
N2 N 0.5835(3) 0.5970(3) 0.16939(9) 0.0194(4) Uani 1 1 d .
S1 S 0.34193(7) 0.18164(8) 0.07694(3) 0.01901(18) Uani 1 1 d .
S2 S 0.96987(8) 0.61879(8) 0.11898(3) 0.02046(18) Uani 1 1 d .

loop_
_atom_site_aniso_label
_atom_site_aniso_U_11
_atom_site_aniso_U_22
_atom_site_aniso_U_33
_atom_site_aniso_U_23
_atom_site_aniso_U_13
_atom_site_aniso_U_12
C1 0.0170(9) 0.0147(9) 0.0172(9) -0.0016(7) 0.0039(7) 0.0003(7)
C2 0.0156(9) 0.0142(9) 0.0180(9) 0.0006(7) 0.0017(7) -0.0004(7)
C3 0.0166(9) 0.0137(9) 0.0166(9) 0.0011(7) 0.0014(7) -0.0006(7)
C4 0.0257(10) 0.0157(9) 0.0190(9) -0.0037(7) 0.0028(7) 0.0021(7)
C5 0.0262(10) 0.0148(9) 0.0224(10) -0.0032(8) 0.0009(7) -0.0032(7)
N1 0.0194(8) 0.0157(8) 0.0196(8) -0.0036(6) 0.0041(6) -0.0021(6)
N2 0.0200(8) 0.0176(8) 0.0206(8) -0.0031(6) 0.0038(6) 0.0008(6)
S1 0.0173(3) 0.0184(3) 0.0225(3) -0.00682(18) 0.00685(19) -0.00184(16)
S2 0.0196(3) 0.0193(3) 0.0234(3) -0.00378(18) 0.00672(19) -0.00363(17)

loop_
_atom_type_symbol
_atom_type_description
_atom_type_scat_dispersion_real
_atom_type_scat_dispersion_imag
_atom_type_scat_source
C C 0.0033 0.0016 'International Tables Vol C Tables 4.2.6.8 and 6.1.1.4'
H H 0.0000 0.0000 'International Tables Vol C Tables 4.2.6.8 and 6.1.1.4'
N N 0.0061 0.0033 'International Tables Vol C Tables 4.2.6.8 and 6.1.1.4'
S S 0.1246 0.1234 'International Tables Vol C Tables 4.2.6.8 and 6.1.1.4'

loop_
_geom_angle_atom_site_label_1
_geom_angle_atom_site_label_2
_geom_angle_atom_site_label_3
_geom_angle
_geom_angle_site_symmetry_1
_geom_angle_site_symmetry_3
N1 C1 C1 117.7(2) . 3_655
N1 C1 S1 132.73(14) . .
C1 C1 S1 109.58(17) 3_655 .
N1 C2 C3 123.01(16) 3_655 .
N1 C2 S1 117.07(13) 3_655 .
C3 C2 S1 119.90(13) . .
N2 C3 C2 123.60(16) . .
N2 C3 S2 115.34(13) . .
C2 C3 S2 121.06(13) . .
C5 C4 N2 115.43(17) . .
C5 C4 H4 122.3 . .
N2 C4 H4 122.3 . .
C4 C5 S2 110.61(14) . .
C4 C5 H5 124.7 . .
S2 C5 H5 124.7 . .
C2 N1 C1 107.89(15) 3_655 .
C3 N2 C4 109.78(15) . .
C1 S1 C2 87.77(8) . .
C5 S2 C3 88.83(9) . .

loop_
_geom_bond_atom_site_label_1
_geom_bond_atom_site_label_2
_geom_bond_distance
_geom_bond_site_symmetry_2
C1 N1 1.362(2) .
C1 C1 1.377(3) 3_655
C1 S1 1.7230(18) .
C2 N1 1.314(2) 3_655
C2 C3 1.451(3) .
C2 S1 1.7470(18) .
C3 N2 1.312(2) .
C3 S2 1.7218(18) .
C4 C5 1.358(3) .
C4 N2 1.372(2) .
C4 H4 0.9300 .
C5 S2 1.7066(19) .
C5 H5 0.9300 .
N1 C2 1.314(2) 3_655

loop_
_geom_torsion_atom_site_label_1
_geom_torsion_atom_site_label_2
_geom_torsion_atom_site_label_3
_geom_torsion_atom_site_label_4
_geom_torsion
_geom_torsion_site_symmetry_1
_geom_torsion_site_symmetry_4
N1 C2 C3 N2 179.90(16) 3_655 .
S1 C2 C3 N2 1.7(2) . .
N1 C2 C3 S2 -0.1(3) 3_655 .
S1 C2 C3 S2 -178.38(9) . .
N2 C4 C5 S2 0.1(2) . .
C1 C1 N1 C2 0.0(3) 3_655 3_655
S1 C1 N1 C2 179.26(15) . 3_655
C2 C3 N2 C4 -179.60(16) . .
S2 C3 N2 C4 0.4(2) . .
C5 C4 N2 C3 -0.4(2) . .
N1 C1 S1 C2 180.00(19) . .
C1 C1 S1 C2 -0.72(18) 3_655 .
N1 C2 S1 C1 0.79(15) 3_655 .
C3 C2 S1 C1 179.14(15) . .
C4 C5 S2 C3 0.09(15) . .
N2 C3 S2 C5 -0.31(15) . .
C2 C3 S2 C5 179.72(16) . .
